data_4032597
loop_
_publ_author_name
'Parella, Ramarao'
'Babu, Srinivasarao Arulananda'

_publ_section_title
;
 Pd(II)-Catalyzed Arylation and Intramolecular Amidation of \g-C(sp(3))-H
 Bonds: En Route to Arylheteroarylmethane and Pyrrolidone Ring Annulated
 Furan/Thiophene Scaffolds.
;
_journal_issue 14
_journal_name_full 'The Journal of organic chemistry'
_journal_page_first 7123
_journal_page_last 7150
_journal_paper_doi 10.1021/acs.joc.7b00582
_journal_volume 82
_journal_year 2017
_chemical_formula_moiety 'C23 H17 N3 O S'
_chemical_formula_sum 'C23 H17 N3 O S'
_chemical_formula_weight 383.45
_space_group_crystal_system monoclinic
_space_group_IT_number 14
_space_group_name_Hall '-P 2yn'
_space_group_name_H-M_alt 'P 1 21/n 1'
_symmetry_space_group_name_Hall '-P 2yn'
_symmetry_space_group_name_H-M 'P 1 21/n 1'
_atom_sites_solution_hydrogens geom
_audit_creation_date 2017-03-09
_audit_creation_method
;
Olex2 1.2
(compiled 2017.03.02 svn.r3394 for OlexSys, GUI svn.r5324)
;
_cell_angle_alpha 90
_cell_angle_beta 101.078(3)
_cell_angle_gamma 90
_cell_formula_units_Z 4
_cell_length_a 10.0406(5)
_cell_length_b 11.2060(5)
_cell_length_c 17.3743(9)
_cell_measurement_reflns_used 6302
_cell_measurement_temperature 296(2)
_cell_measurement_theta_max 24.61
_cell_measurement_theta_min 2.75
_cell_volume 1918.44(16)
_computing_cell_refinement 'SAINT v8.34A (Bruker, 2013)'
_computing_data_reduction 'SAINT v8.34A (Bruker, 2013)'
_computing_molecular_graphics 'Olex2 (Dolomanov et al., 2009)'
_computing_publication_material 'Olex2 (Dolomanov et al., 2009)'
_computing_structure_refinement 'ShelXL (Sheldrick, 2015)'
_diffrn_ambient_temperature 296.15
_diffrn_measured_fraction_theta_full 0.996
_diffrn_measured_fraction_theta_max 0.996
_diffrn_measurement_device_type 'Bruker APEX-II CCD'
_diffrn_measurement_method '\f and \w scans'
_diffrn_radiation_type MoK\a
_diffrn_radiation_wavelength 0.71073
_diffrn_reflns_av_R_equivalents 0.0301
_diffrn_reflns_av_unetI/netI 0.0279
_diffrn_reflns_Laue_measured_fraction_full 0.996
_diffrn_reflns_Laue_measured_fraction_max 0.996
_diffrn_reflns_limit_h_max 9
_diffrn_reflns_limit_h_min -11
_diffrn_reflns_limit_k_max 13
_diffrn_reflns_limit_k_min -13
_diffrn_reflns_limit_l_max 20
_diffrn_reflns_limit_l_min -19
_diffrn_reflns_number 13387
_diffrn_reflns_point_group_measured_fraction_full 0.996
_diffrn_reflns_point_group_measured_fraction_max 0.996
_diffrn_reflns_theta_full 25.070
_diffrn_reflns_theta_max 25.070
_diffrn_reflns_theta_min 2.175
_diffrn_standards_number 0
_exptl_absorpt_coefficient_mu 0.187
_exptl_absorpt_correction_T_max 0.7452
_exptl_absorpt_correction_T_min 0.7005
_exptl_absorpt_correction_type multi-scan
_exptl_absorpt_process_details
'SADABS-2014/5 (Bruker,2014/5) was used for absorption correction. wR2(int) was 0.0533 before and 0.0438 after correction. The Ratio of minimum to maximum transmission is 0.9400. The \l/2 correction factor is 0.00150.'
_exptl_crystal_colour 'clear light colourless'
_exptl_crystal_colour_lustre clear
_exptl_crystal_colour_modifier light
_exptl_crystal_colour_primary colourless
_exptl_crystal_density_diffrn 1.328
_exptl_crystal_description block
_exptl_crystal_F_000 800
_exptl_crystal_size_max 0.3
_exptl_crystal_size_mid 0.2
_exptl_crystal_size_min 0.2
_refine_diff_density_max 0.262
_refine_diff_density_min -0.182
_refine_diff_density_rms 0.036
_refine_ls_extinction_method none
_refine_ls_goodness_of_fit_ref 1.310
_refine_ls_hydrogen_treatment constr
_refine_ls_matrix_type full
_refine_ls_number_parameters 253
_refine_ls_number_reflns 3389
_refine_ls_number_restraints 0
_refine_ls_restrained_S_all 1.310
_refine_ls_R_factor_all 0.0480
_refine_ls_R_factor_gt 0.0399
_refine_ls_shift/su_max 0.001
_refine_ls_shift/su_mean 0.000
_refine_ls_structure_factor_coef Fsqd
_refine_ls_weighting_details 'w=1/[\s^2^(Fo^2^)+(0.0638P)^2^] where P=(Fo^2^+2Fc^2^)/3'
_refine_ls_weighting_scheme calc
_refine_ls_wR_factor_gt 0.1172
_refine_ls_wR_factor_ref 0.1225
_reflns_Friedel_coverage 0.000
_reflns_number_gt 2826
_reflns_number_total 3389
_reflns_threshold_expression 'I > 2\s(I)'
_cod_data_source_file jo7b00582_si_002.cif
_cod_data_source_block sci_271_pr_2751_b2_0m
_cod_depositor_comments 'Adding full bibliography for 4032597--4032598.cif.'
_cod_database_code 4032597
_shelx_shelxl_version_number 2014/7
_shelx_space_group_comment
;
The symmetry employed for this shelxl refinement is uniquely defined
by the following loop, which should always be used as a source of
symmetry information in preference to the above space-group names.
They are only intended as comments.
;
_olex2_refinement_description
;
1. Fixed Uiso
 At 1.2 times of:
  All C(H) groups, All C(H,H) groups, All N(H) groups
2.a Secondary CH2 refined with riding coordinates:
 C8(H8A,H8B)
2.b Aromatic/amide H refined with riding coordinates:
 N2(H2), N3(H3), C1(H1), C2(H2A), C10(H10), C14(H14), C15(H15), C16(H16),
 C17(H17), C18(H18), C19(H19), C20(H20), C21(H21), C22(H22), C23(H23)
;
_olex2_submission_special_instructions 'No special instructions were received'

loop_
_space_group_symop_operation_xyz
'x, y, z'
'-x+1/2, y+1/2, -z+1/2'
'-x, -y, -z'
'x-1/2, -y-1/2, z-1/2'

loop_
_atom_site_label
_atom_site_type_symbol
_atom_site_fract_x
_atom_site_fract_y
_atom_site_fract_z
_atom_site_U_iso_or_equiv
_atom_site_adp_type
_atom_site_occupancy
_atom_site_site_symmetry_order
_atom_site_calc_flag
_atom_site_refinement_flags_posn
N1 N 0.61611(14) 0.44617(12) 0.13575(8) 0.0508(4) Uani 1 1 d .
N2 N 0.77590(12) 0.26726(11) 0.11217(8) 0.0432(3) Uani 1 1 d .
H2 H 0.8038 0.3366 0.1293 0.052 Uiso 1 1 calc R
N3 N 0.95559(15) 0.83804(13) 0.11272(9) 0.0554(4) Uani 1 1 d .
H3 H 0.9261 0.9071 0.1230 0.066 Uiso 1 1 calc R
O1 O 0.84282(12) 0.07576(10) 0.10185(7) 0.0578(3) Uani 1 1 d .
S1 S 1.13553(5) 0.12143(4) 0.15100(3) 0.0630(2) Uani 1 1 d .
C1 C 0.4016(2) 0.5465(2) 0.11541(13) 0.0733(6) Uani 1 1 d .
H1 H 0.3518 0.6121 0.1267 0.088 Uiso 1 1 calc R
C2 C 0.5388(2) 0.53572(17) 0.14831(12) 0.0645(5) Uani 1 1 d .
H2A H 0.5785 0.5963 0.1816 0.077 Uiso 1 1 calc R
C3 C 0.55703(15) 0.35813(14) 0.08671(9) 0.0421(4) Uani 1 1 d .
C4 C 0.64001(15) 0.26052(13) 0.07270(9) 0.0413(4) Uani 1 1 d .
C5 C 0.86848(15) 0.17772(14) 0.12650(9) 0.0421(4) Uani 1 1 d .
C6 C 1.00435(16) 0.20956(14) 0.17044(10) 0.0446(4) Uani 1 1 d .
C7 C 1.05083(17) 0.29621(14) 0.22486(10) 0.0465(4) Uani 1 1 d .
C8 C 0.96793(18) 0.38743(15) 0.25752(10) 0.0517(4) Uani 1 1 d .
H8A H 1.0073 0.3995 0.3125 0.062 Uiso 1 1 calc R
H8B H 0.8772 0.3557 0.2548 0.062 Uiso 1 1 calc R
C9 C 0.95653(14) 0.50767(14) 0.21670(9) 0.0418(4) Uani 1 1 d .
C10 C 1.00970(15) 0.52803(14) 0.15029(9) 0.0417(4) Uani 1 1 d .
H10 H 1.0494 0.4657 0.1274 0.050 Uiso 1 1 calc R
C11 C 1.00389(15) 0.64284(14) 0.11714(9) 0.0432(4) Uani 1 1 d .
C12 C 0.94270(15) 0.73551(14) 0.15311(9) 0.0436(4) Uani 1 1 d .
C13 C 0.41834(16) 0.36045(16) 0.05007(10) 0.0509(4) Uani 1 1 d .
C14 C 0.34206(19) 0.45906(19) 0.06646(12) 0.0681(6) Uani 1 1 d .
H14 H 0.2505 0.4645 0.0437 0.082 Uiso 1 1 calc R
C15 C 0.36567(19) 0.26573(19) 0.00022(12) 0.0654(5) Uani 1 1 d .
H15 H 0.2744 0.2653 -0.0236 0.078 Uiso 1 1 calc R
C16 C 0.4479(2) 0.17480(18) -0.01324(12) 0.0661(5) Uani 1 1 d .
H16 H 0.4121 0.1135 -0.0470 0.079 Uiso 1 1 calc R
C17 C 0.58543(17) 0.17125(16) 0.02267(10) 0.0545(5) Uani 1 1 d .
H17 H 0.6396 0.1081 0.0125 0.065 Uiso 1 1 calc R
C18 C 1.2518(2) 0.20213(18) 0.21295(13) 0.0691(6) Uani 1 1 d .
H18 H 1.3447 0.1875 0.2216 0.083 Uiso 1 1 calc R
C19 C 1.19455(19) 0.29048(17) 0.24861(11) 0.0612(5) Uani 1 1 d .
H19 H 1.2442 0.3423 0.2850 0.073 Uiso 1 1 calc R
C20 C 0.89351(16) 0.60220(16) 0.24932(10) 0.0511(4) Uani 1 1 d .
H20 H 0.8554 0.5873 0.2931 0.061 Uiso 1 1 calc R
C21 C 0.88627(16) 0.71504(16) 0.21906(10) 0.0513(4) Uani 1 1 d .
H21 H 0.8449 0.7763 0.2419 0.062 Uiso 1 1 calc R
C22 C 1.0227(2) 0.81321(17) 0.05353(11) 0.0621(5) Uani 1 1 d .
H22 H 1.0444 0.8689 0.0182 0.075 Uiso 1 1 calc R
C23 C 1.05300(19) 0.69575(16) 0.05377(10) 0.0568(5) Uani 1 1 d .
H23 H 1.0977 0.6568 0.0189 0.068 Uiso 1 1 calc R

loop_
_atom_site_aniso_label
_atom_site_aniso_U_11
_atom_site_aniso_U_22
_atom_site_aniso_U_33
_atom_site_aniso_U_23
_atom_site_aniso_U_13
_atom_site_aniso_U_12
N1 0.0480(8) 0.0453(8) 0.0576(8) -0.0051(6) 0.0067(6) 0.0064(6)
N2 0.0351(7) 0.0346(7) 0.0571(8) -0.0020(6) 0.0021(6) 0.0023(5)
N3 0.0561(9) 0.0381(8) 0.0670(9) -0.0029(7) -0.0006(7) 0.0114(7)
O1 0.0495(7) 0.0361(7) 0.0825(9) -0.0062(6) -0.0004(6) 0.0066(5)
S1 0.0423(3) 0.0543(3) 0.0875(4) -0.0007(2) 0.0002(2) 0.01457(19)
C1 0.0620(13) 0.0727(14) 0.0851(14) -0.0097(11) 0.0139(11) 0.0277(11)
C2 0.0647(12) 0.0542(11) 0.0733(12) -0.0131(9) 0.0104(10) 0.0146(9)
C3 0.0387(9) 0.0437(9) 0.0439(8) 0.0036(7) 0.0080(7) 0.0035(7)
C4 0.0369(8) 0.0386(8) 0.0470(8) 0.0062(7) 0.0045(6) 0.0012(6)
C5 0.0393(9) 0.0366(9) 0.0503(9) 0.0048(7) 0.0088(7) 0.0050(7)
C6 0.0391(9) 0.0386(9) 0.0541(9) 0.0099(7) 0.0043(7) 0.0045(7)
C7 0.0461(9) 0.0420(9) 0.0487(9) 0.0110(7) 0.0024(7) -0.0025(7)
C8 0.0565(11) 0.0528(10) 0.0462(9) -0.0015(7) 0.0111(8) -0.0121(8)
C9 0.0352(8) 0.0441(9) 0.0453(8) -0.0084(7) 0.0056(6) -0.0056(7)
C10 0.0408(9) 0.0391(9) 0.0452(8) -0.0053(7) 0.0086(7) 0.0050(7)
C11 0.0395(9) 0.0429(9) 0.0453(8) -0.0021(7) 0.0036(7) 0.0070(7)
C12 0.0328(8) 0.0398(9) 0.0534(9) -0.0070(7) -0.0040(7) 0.0046(6)
C13 0.0382(9) 0.0576(11) 0.0549(10) 0.0051(8) 0.0042(7) 0.0062(8)
C14 0.0421(10) 0.0822(14) 0.0795(13) 0.0052(11) 0.0105(9) 0.0194(10)
C15 0.0416(10) 0.0738(13) 0.0739(12) -0.0028(10) -0.0062(9) 0.0004(9)
C16 0.0606(12) 0.0592(12) 0.0692(12) -0.0100(9) -0.0106(9) -0.0068(10)
C17 0.0519(11) 0.0452(10) 0.0621(11) -0.0062(8) 0.0007(8) 0.0039(8)
C18 0.0404(10) 0.0679(13) 0.0905(15) 0.0130(11) -0.0083(10) 0.0060(9)
C19 0.0522(11) 0.0540(11) 0.0694(12) 0.0093(9) -0.0082(9) -0.0071(9)
C20 0.0398(9) 0.0596(11) 0.0570(10) -0.0126(8) 0.0168(7) -0.0053(8)
C21 0.0390(9) 0.0513(10) 0.0641(11) -0.0188(8) 0.0116(8) 0.0054(7)
C22 0.0728(13) 0.0508(11) 0.0612(11) 0.0134(9) 0.0091(10) 0.0083(9)
C23 0.0675(12) 0.0499(10) 0.0558(10) 0.0069(8) 0.0186(9) 0.0141(9)

loop_
_atom_type_symbol
_atom_type_description
_atom_type_scat_dispersion_real
_atom_type_scat_dispersion_imag
_atom_type_scat_source
C C 0.0033 0.0016 'International Tables Vol C Tables 4.2.6.8 and 6.1.1.4'
H H 0.0000 0.0000 'International Tables Vol C Tables 4.2.6.8 and 6.1.1.4'
N N 0.0061 0.0033 'International Tables Vol C Tables 4.2.6.8 and 6.1.1.4'
O O 0.0106 0.0060 'International Tables Vol C Tables 4.2.6.8 and 6.1.1.4'
S S 0.1246 0.1234 'International Tables Vol C Tables 4.2.6.8 and 6.1.1.4'

loop_
_geom_angle_atom_site_label_1
_geom_angle_atom_site_label_2
_geom_angle_atom_site_label_3
_geom_angle
C2 N1 C3 117.21(15)
C4 N2 H2 116.0
C5 N2 H2 116.0
C5 N2 C4 127.99(13)
C12 N3 H3 125.5
C22 N3 H3 125.5
C22 N3 C12 109.01(14)
C18 S1 C6 91.65(9)
C2 C1 H1 120.8
C14 C1 H1 120.8
C14 C1 C2 118.43(18)
N1 C2 C1 124.66(19)
N1 C2 H2A 117.7
C1 C2 H2A 117.7
N1 C3 C4 117.67(14)
N1 C3 C13 122.70(15)
C13 C3 C4 119.63(14)
N2 C4 C3 114.84(13)
C17 C4 N2 125.55(14)
C17 C4 C3 119.60(14)
N2 C5 C6 116.69(14)
O1 C5 N2 122.16(14)
O1 C5 C6 121.10(13)
C5 C6 S1 115.10(12)
C7 C6 S1 111.55(12)
C7 C6 C5 133.35(15)
C6 C7 C8 127.14(15)
C6 C7 C19 111.05(16)
C19 C7 C8 121.81(16)
C7 C8 H8A 108.5
C7 C8 H8B 108.5
C7 C8 C9 115.26(13)
H8A C8 H8B 107.5
C9 C8 H8A 108.5
C9 C8 H8B 108.5
C10 C9 C8 122.09(14)
C10 C9 C20 119.22(15)
C20 C9 C8 118.66(14)
C9 C10 H10 120.0
C9 C10 C11 120.09(14)
C11 C10 H10 120.0
C10 C11 C12 118.61(15)
C10 C11 C23 134.95(15)
C12 C11 C23 106.36(15)
N3 C12 C11 107.40(15)
N3 C12 C21 130.98(15)
C21 C12 C11 121.60(15)
C14 C13 C3 116.79(16)
C14 C13 C15 124.27(17)
C15 C13 C3 118.93(16)
C1 C14 C13 120.21(17)
C1 C14 H14 119.9
C13 C14 H14 119.9
C13 C15 H15 119.9
C16 C15 C13 120.16(17)
C16 C15 H15 119.9
C15 C16 H16 119.2
C15 C16 C17 121.55(18)
C17 C16 H16 119.2
C4 C17 C16 120.11(17)
C4 C17 H17 119.9
C16 C17 H17 119.9
S1 C18 H18 123.8
C19 C18 S1 112.38(14)
C19 C18 H18 123.8
C7 C19 H19 123.3
C18 C19 C7 113.35(17)
C18 C19 H19 123.3
C9 C20 H20 118.8
C21 C20 C9 122.44(16)
C21 C20 H20 118.8
C12 C21 H21 121.0
C20 C21 C12 118.01(15)
C20 C21 H21 121.0
N3 C22 H22 125.0
C23 C22 N3 109.91(17)
C23 C22 H22 125.0
C11 C23 H23 126.3
C22 C23 C11 107.33(16)
C22 C23 H23 126.3

loop_
_geom_bond_atom_site_label_1
_geom_bond_atom_site_label_2
_geom_bond_distance
N1 C2 1.312(2)
N1 C3 1.363(2)
N2 H2 0.8600
N2 C4 1.4065(19)
N2 C5 1.3579(19)
N3 H3 0.8600
N3 C12 1.365(2)
N3 C22 1.362(2)
O1 C5 1.2299(19)
S1 C6 1.7307(16)
S1 C18 1.690(2)
C1 H1 0.9300
C1 C2 1.392(3)
C1 C14 1.359(3)
C2 H2A 0.9300
C3 C4 1.424(2)
C3 C13 1.416(2)
C4 C17 1.369(2)
C5 C6 1.473(2)
C6 C7 1.373(2)
C7 C8 1.497(2)
C7 C19 1.424(2)
C8 H8A 0.9700
C8 H8B 0.9700
C8 C9 1.517(2)
C9 C10 1.380(2)
C9 C20 1.408(2)
C10 H10 0.9300
C10 C11 1.406(2)
C11 C12 1.412(2)
C11 C23 1.420(2)
C12 C21 1.391(2)
C13 C14 1.405(3)
C13 C15 1.407(3)
C14 H14 0.9300
C15 H15 0.9300
C15 C16 1.360(3)
C16 H16 0.9300
C16 C17 1.402(2)
C17 H17 0.9300
C18 H18 0.9300
C18 C19 1.353(3)
C19 H19 0.9300
C20 H20 0.9300
C20 C21 1.366(2)
C21 H21 0.9300
C22 H22 0.9300
C22 C23 1.351(3)
C23 H23 0.9300

loop_
_geom_hbond_atom_site_label_D
_geom_hbond_atom_site_label_H
_geom_hbond_atom_site_label_A
_geom_hbond_distance_DH
_geom_hbond_distance_HA
_geom_hbond_distance_DA
_geom_hbond_angle_DHA
_geom_hbond_site_symmetry_A
N3 H3 O1 0.86 2.07 2.8865(18) 158.2 1_565
C17 H17 O1 0.93 2.34 2.890(2) 117.3 .
C22 H22 O1 0.93 2.63 3.473(2) 150.8 3_765

loop_
_geom_torsion_atom_site_label_1
_geom_torsion_atom_site_label_2
_geom_torsion_atom_site_label_3
_geom_torsion_atom_site_label_4
_geom_torsion
N1 C3 C4 N2 0.0(2)
N1 C3 C4 C17 -178.77(15)
N1 C3 C13 C14 0.0(2)
N1 C3 C13 C15 179.98(16)
N2 C4 C17 C16 -179.98(16)
N2 C5 C6 S1 -152.12(12)
N2 C5 C6 C7 27.9(3)
N3 C12 C21 C20 -176.89(16)
N3 C22 C23 C11 -0.7(2)
O1 C5 C6 S1 25.3(2)
O1 C5 C6 C7 -154.69(18)
S1 C6 C7 C8 -178.77(13)
S1 C6 C7 C19 1.27(18)
S1 C18 C19 C7 -1.0(2)
C2 N1 C3 C4 -179.98(16)
C2 N1 C3 C13 -0.1(2)
C2 C1 C14 C13 0.1(3)
C3 N1 C2 C1 0.2(3)
C3 C4 C17 C16 -1.3(3)
C3 C13 C14 C1 0.0(3)
C3 C13 C15 C16 -1.1(3)
C4 N2 C5 O1 3.4(3)
C4 N2 C5 C6 -179.21(14)
C4 C3 C13 C14 179.87(15)
C4 C3 C13 C15 -0.2(2)
C5 N2 C4 C3 161.96(15)
C5 N2 C4 C17 -19.3(3)
C5 C6 C7 C8 1.3(3)
C5 C6 C7 C19 -178.71(17)
C6 S1 C18 C19 1.44(16)
C6 C7 C8 C9 -95.0(2)
C6 C7 C19 C18 -0.2(2)
C7 C8 C9 C10 5.0(2)
C7 C8 C9 C20 -172.87(14)
C8 C7 C19 C18 179.83(16)
C8 C9 C10 C11 -176.18(15)
C8 C9 C20 C21 175.97(16)
C9 C10 C11 C12 -0.1(2)
C9 C10 C11 C23 176.04(17)
C9 C20 C21 C12 0.6(2)
C10 C9 C20 C21 -2.0(2)
C10 C11 C12 N3 177.08(14)
C10 C11 C12 C21 -1.3(2)
C10 C11 C23 C22 -176.03(18)
C11 C12 C21 C20 1.1(2)
C12 N3 C22 C23 0.6(2)
C12 C11 C23 C22 0.5(2)
C13 C3 C4 N2 -179.86(14)
C13 C3 C4 C17 1.4(2)
C13 C15 C16 C17 1.1(3)
C14 C1 C2 N1 -0.2(3)
C14 C13 C15 C16 178.90(19)
C15 C13 C14 C1 -180.0(2)
C15 C16 C17 C4 0.1(3)
C18 S1 C6 C5 178.42(13)
C18 S1 C6 C7 -1.56(14)
C19 C7 C8 C9 84.91(19)
C20 C9 C10 C11 1.7(2)
C22 N3 C12 C11 -0.31(18)
C22 N3 C12 C21 177.86(17)
C23 C11 C12 N3 -0.09(18)
C23 C11 C12 C21 -178.47(15)
